data_2017766
loop_
_publ_author_name
'Li, Yan-Tuan'
'Li, Xiao-Wen'
'Wu, Zhi-Yong'
'Zhang, Xiao-Wei'
'Yan, Cui-Wei'

_publ_section_title
;
 Tetrakis(2,2'-bipyridine)-1\k^4^<i>N</i>,<i>N</i>';4\k^4^<i>N</i>,<i>N</i>'-{\m~4~-<i>N</i>,<i>N</i>'-bis[3-(2-oxidoethylamino)propyl]oxamidato(4{-})-1:2:3:4\k<i>O</i>:\k^3^<i>N</i>,<i>N</i>',<i>O</i>':\k^3^<i>O</i>'',<i>N</i>'',<i>N</i>''':\k<i>O</i>'''}tetracopper(II)
 tetrakis(perchlorate)
;
_journal_coeditor_code SQ3251
_journal_issue 8
_journal_name_full 'Acta Crystallographica Section C'
_journal_page_first m211
_journal_page_last m214
_journal_paper_doi 10.1107/S0108270110026089
_journal_volume 66
_journal_year 2010
_chemical_formula_iupac '[Cu4 (C12 H22 N4 O4) (C10 H8 N2)4] (Cl O4)4'
_chemical_formula_moiety 'C52 H54 Cu4 N12 O4 4+ , 4(Cl O4 -)'
_chemical_formula_sum 'C52 H54 Cl4 Cu4 N12 O20'
_chemical_formula_weight 1563.03
_chemical_name_systematic
;
Tetrakis(2,2'-bipyridine)-1\k^4^<i>N</i>,<i>N</i>';4\k^4^<i>N</i>,<i>N</i>'-
{\m~4~-<i>N</i>,<i>N</i>'-bis[3-(2-oxidoethylamino)propyl]oxamidato(4-)-
1:2:3:4\k<i>O</i>:\k^3^<i>N</i>,<i>N</i>',<i>O</i>':\k^3^<i>O</i>'',
<i>N</i>'',<i>N</i>''':\k<i>O</i>'''}tetracopper(II) tetrakis(perchlorate)
;
_space_group_IT_number 14
_symmetry_cell_setting monoclinic
_symmetry_space_group_name_Hall '-P 2ybc'
_symmetry_space_group_name_H-M 'P 1 21/c 1'
_atom_sites_solution_hydrogens geom
_atom_sites_solution_primary direct
_atom_sites_solution_secondary difmap
_cell_angle_alpha 90.00
_cell_angle_beta 109.39(3)
_cell_angle_gamma 90.00
_cell_formula_units_Z 4
_cell_length_a 14.617(3)
_cell_length_b 33.273(7)
_cell_length_c 13.897(3)
_cell_measurement_reflns_used 4777
_cell_measurement_temperature 296(2)
_cell_measurement_theta_max 20.43
_cell_measurement_theta_min 2.86
_cell_volume 6375(3)
_computing_cell_refinement 'SAINT (Bruker, 2002)'
_computing_data_collection 'SMART (Bruker, 2002)'
_computing_data_reduction 'SAINT (Bruker, 2002)'
_computing_molecular_graphics 'XP (Siemens, 1994)'
_computing_publication_material 'WinGX (Farrugia, 1999)'
_computing_structure_refinement 'SHELXL97 (Sheldrick, 2008)'
_computing_structure_solution 'SHELXL97 (Sheldrick, 2008)'
_diffrn_ambient_temperature 296(2)
_diffrn_measured_fraction_theta_full 0.999
_diffrn_measured_fraction_theta_max 0.999
_diffrn_measurement_device_type 'Bruker APEX CCD area-detector'
_diffrn_measurement_method '\f and \w'
_diffrn_radiation_monochromator graphite
_diffrn_radiation_source 'fine-focus sealed tube'
_diffrn_radiation_type MoK\a
_diffrn_radiation_wavelength 0.71073
_diffrn_reflns_av_R_equivalents 0.0544
_diffrn_reflns_av_sigmaI/netI 0.0753
_diffrn_reflns_limit_h_max 17
_diffrn_reflns_limit_h_min -17
_diffrn_reflns_limit_k_max 24
_diffrn_reflns_limit_k_min -39
_diffrn_reflns_limit_l_max 14
_diffrn_reflns_limit_l_min -16
_diffrn_reflns_number 31167
_diffrn_reflns_theta_full 25.24
_diffrn_reflns_theta_max 25.24
_diffrn_reflns_theta_min 2.14
_exptl_absorpt_coefficient_mu 1.565
_exptl_absorpt_correction_T_max 0.9258
_exptl_absorpt_correction_T_min 0.7991
_exptl_absorpt_correction_type multi-scan
_exptl_absorpt_process_details '(SADABS; Sheldrick, 2003)'
_exptl_crystal_colour green
_exptl_crystal_density_diffrn 1.628
_exptl_crystal_density_method 'not measured'
_exptl_crystal_description block
_exptl_crystal_F_000 3176
_exptl_crystal_size_max 0.15
_exptl_crystal_size_mid 0.07
_exptl_crystal_size_min 0.05
_refine_diff_density_max 0.747
_refine_diff_density_min -0.465
_refine_ls_extinction_method none
_refine_ls_goodness_of_fit_ref 1.031
_refine_ls_hydrogen_treatment constr
_refine_ls_matrix_type full
_refine_ls_number_parameters 853
_refine_ls_number_reflns 11536
_refine_ls_number_restraints 20
_refine_ls_restrained_S_all 1.039
_refine_ls_R_factor_all 0.1277
_refine_ls_R_factor_gt 0.0675
_refine_ls_shift/su_max 0.000
_refine_ls_shift/su_mean 0.000
_refine_ls_structure_factor_coef Fsqd
_refine_ls_weighting_details 'calc w = 1/[\s^2^(Fo^2^)+(0.0778P)^2^+13.2663P] where P=(Fo^2^+2Fc^2^)/3'
_refine_ls_weighting_scheme calc
_refine_ls_wR_factor_gt 0.1597
_refine_ls_wR_factor_ref 0.1879
_reflns_number_gt 6688
_reflns_number_total 11536
_reflns_threshold_expression I>2\s(I)
_cod_data_source_file sq3251.cif
_cod_data_source_block I
_cod_original_cell_volume 6375(2)
_cod_original_sg_symbol_H-M 'P 21/c'
_cod_database_code 2017766
_cod_database_fobs_code 2017766

loop_
_symmetry_equiv_pos_as_xyz
'x, y, z'
'-x, y+1/2, -z+1/2'
'-x, -y, -z'
'x, -y-1/2, z-1/2'

loop_
_atom_site_type_symbol
_atom_site_label
_atom_site_fract_x
_atom_site_fract_y
_atom_site_fract_z
_atom_site_U_iso_or_equiv
_atom_site_adp_type
_atom_site_calc_flag
_atom_site_refinement_flags
_atom_site_occupancy
_atom_site_disorder_assembly
_atom_site_disorder_group
Cu Cu1 0.29284(6) 0.12867(3) 0.44215(6) 0.0508(2) Uani d . 1 . .
Cu Cu2 0.30068(6) 0.06792(3) 0.78637(6) 0.0538(3) Uani d . 1 C .
Cu Cu3 0.52563(6) 0.15043(3) 0.46640(6) 0.0497(2) Uani d . 1 . .
Cu Cu4 0.08419(6) 0.09031(3) 0.80420(7) 0.0556(3) Uani d . 1 . .
O O1 0.3894(3) 0.14663(14) 0.3867(4) 0.0555(12) Uani d . 1 . .
O O2 0.2013(3) 0.08595(15) 0.6605(3) 0.0524(12) Uani d . 1 . .
O O3 0.3908(3) 0.10527(14) 0.5630(3) 0.0492(11) Uani d . 1 . .
O O4 0.2084(3) 0.06308(16) 0.8555(3) 0.0606(13) Uani d . 1 C .
N N1 0.1989(4) 0.1575(2) 0.3269(5) 0.0669(18) Uani d . 1 . .
H H1 0.1837 0.1386 0.2767 0.080 Uiso calc R 1 . .
N N2 0.2009(4) 0.11304(17) 0.5078(4) 0.0469(13) Uani d . 1 . .
N N3 0.3916(3) 0.07925(17) 0.7155(4) 0.0464(14) Uani d . 1 C .
N N4 0.3989(4) 0.0557(2) 0.9210(4) 0.080(2) Uani d D 1 . .
H H4C 0.4012 0.0284 0.9232 0.096 Uiso calc PR 0.70 A 1
H H4D 0.4084 0.0808 0.9489 0.096 Uiso d PR 0.30 A 2
N N5 0.5913(4) 0.17516(18) 0.3592(5) 0.0565(15) Uani d . 1 . .
N N6 0.5160(4) 0.20999(19) 0.4863(5) 0.0588(16) Uani d . 1 . .
N N7 0.5471(4) 0.09186(17) 0.4564(4) 0.0490(14) Uani d . 1 . .
N N8 0.6393(4) 0.14275(19) 0.5966(4) 0.0538(15) Uani d . 1 . .
N N9 0.0232(4) 0.0477(2) 0.7050(5) 0.0603(16) Uani d . 1 . .
N N10 -0.0087(4) 0.1244(2) 0.6941(5) 0.0623(17) Uani d . 1 . .
N N11 0.0070(4) 0.07868(18) 0.9134(4) 0.0502(14) Uani d . 1 . .
N N12 0.1264(4) 0.13644(19) 0.9015(5) 0.0609(16) Uani d . 1 . .
C C1 0.3496(5) 0.1698(3) 0.2963(6) 0.070(2) Uani d . 1 . .
H H1A 0.3434 0.1534 0.2367 0.085 Uiso calc R 1 . .
H H1B 0.3917 0.1924 0.2965 0.085 Uiso calc R 1 . .
C C2 0.2530(6) 0.1845(3) 0.2933(8) 0.105(4) Uani d . 1 . .
H H2A 0.2619 0.2086 0.3348 0.126 Uiso calc R 1 . .
H H2B 0.2164 0.1920 0.2237 0.126 Uiso calc R 1 . .
C C3 0.1051(5) 0.1672(3) 0.3346(7) 0.084(3) Uani d . 1 . .
H H3A 0.0636 0.1765 0.2683 0.100 Uiso calc R 1 . .
H H3B 0.1135 0.1895 0.3818 0.100 Uiso calc R 1 . .
C C4 0.0551(6) 0.1351(4) 0.3677(8) 0.109(4) Uani d . 1 . .
H H4A 0.0535 0.1117 0.3254 0.131 Uiso calc R 1 . .
H H4B -0.0115 0.1434 0.3549 0.131 Uiso calc R 1 . .
C C5 0.0965(4) 0.1226(2) 0.4761(5) 0.060(2) Uani d . 1 . .
H H5A 0.0866 0.1440 0.5189 0.072 Uiso calc R 1 . .
H H5B 0.0616 0.0992 0.4869 0.072 Uiso calc R 1 . .
C C6 0.2414(4) 0.0977(2) 0.5966(5) 0.0440(16) Uani d . 1 . .
C C7 0.3515(4) 0.0935(2) 0.6270(5) 0.0431(15) Uani d . 1 . .
C C8 0.4977(4) 0.0766(3) 0.7540(5) 0.060(2) Uani d . 1 . .
H H8A 0.5249 0.1034 0.7637 0.072 Uiso calc PR 0.70 B 1
H H8B 0.5197 0.0631 0.7038 0.072 Uiso calc PR 0.70 B 1
H H8C 0.5244 0.0983 0.7252 0.072 Uiso d PR 0.30 B 2
H H8D 0.5177 0.0514 0.7318 0.072 Uiso d PR 0.30 B 2
C C9A 0.5341(10) 0.0538(7) 0.8540(10) 0.087(5) Uani d P 0.70 C 1
H H9A 0.5166 0.0257 0.8405 0.104 Uiso calc PR 0.70 C 1
H H9B 0.6044 0.0553 0.8793 0.104 Uiso calc PR 0.70 C 1
C C10A 0.4982(9) 0.0677(8) 0.934(2) 0.089(9) Uani d PD 0.70 C 1
H H10A 0.5403 0.0573 0.9992 0.107 Uiso calc PR 0.70 C 1
H H10B 0.5021 0.0968 0.9376 0.107 Uiso calc PR 0.70 C 1
C C11A 0.3563(7) 0.0664(5) 0.9974(8) 0.074(4) Uani d PD 0.70 C 1
H H11A 0.3613 0.0952 1.0092 0.089 Uiso calc PR 0.70 C 1
H H11B 0.3905 0.0529 1.0611 0.089 Uiso calc PR 0.70 C 1
C C9B 0.542(3) 0.0809(13) 0.876(3) 0.094(16) Uani d PD 0.30 C 2
H H9C 0.6116 0.0783 0.8973 0.113 Uiso calc PR 0.30 C 2
H H9D 0.5264 0.1073 0.8954 0.113 Uiso calc PR 0.30 C 2
C C10B 0.500(2) 0.0485(16) 0.929(6) 0.082(19) Uani d PD 0.30 C 2
H H10C 0.5041 0.0226 0.8984 0.098 Uiso calc PR 0.30 C 2
H H10D 0.5393 0.0473 1.0000 0.098 Uiso calc PR 0.30 C 2
C C11B 0.3519(11) 0.0359(8) 0.9847(19) 0.066(9) Uani d PD 0.30 C 2
H H11C 0.3890 0.0400 1.0561 0.079 Uiso calc PR 0.30 C 2
H H11D 0.3474 0.0073 0.9711 0.079 Uiso calc PR 0.30 C 2
C C12 0.2505(5) 0.0538(3) 0.9605(6) 0.079(3) Uani d D 1 . .
H H12A 0.2456 0.0252 0.9708 0.095 Uiso calc PR 0.70 C 1
H H12B 0.2161 0.0679 0.9992 0.095 Uiso calc PR 0.70 C 1
H H12C 0.2097 0.0347 0.9799 0.095 Uiso d PR 0.30 C 2
H H12D 0.2534 0.0781 0.9999 0.095 Uiso d PR 0.30 C 2
C C13 0.6333(6) 0.1559(3) 0.3010(6) 0.071(2) Uani d . 1 . .
H H13 0.6257 0.1282 0.2943 0.086 Uiso calc R 1 . .
C C14 0.6876(7) 0.1749(3) 0.2500(7) 0.082(3) Uani d . 1 . .
H H14 0.7158 0.1607 0.2095 0.098 Uiso calc R 1 . .
C C15 0.6978(8) 0.2151(4) 0.2615(8) 0.099(3) Uani d . 1 . .
H H15 0.7344 0.2289 0.2288 0.118 Uiso calc R 1 . .
C C16 0.6557(7) 0.2360(3) 0.3200(7) 0.086(3) Uani d . 1 . .
H H16 0.6637 0.2637 0.3279 0.103 Uiso calc R 1 . .
C C17 0.6009(5) 0.2152(2) 0.3674(6) 0.0584(19) Uani d . 1 . .
C C18 0.5531(5) 0.2348(2) 0.4322(6) 0.0587(19) Uani d . 1 . .
C C19 0.5430(7) 0.2758(3) 0.4393(8) 0.088(3) Uani d . 1 . .
H H19 0.5670 0.2931 0.4008 0.106 Uiso calc R 1 . .
C C20 0.4982(8) 0.2907(3) 0.5021(10) 0.108(4) Uani d . 1 . .
H H20 0.4933 0.3184 0.5085 0.130 Uiso calc R 1 . .
C C21 0.4602(7) 0.2657(3) 0.5563(9) 0.094(3) Uani d . 1 . .
H H21 0.4279 0.2758 0.5985 0.113 Uiso calc R 1 . .
C C22 0.4707(6) 0.2254(3) 0.5472(7) 0.074(2) Uani d . 1 . .
H H22 0.4456 0.2080 0.5845 0.089 Uiso calc R 1 . .
C C23 0.4991(5) 0.0688(3) 0.3792(6) 0.061(2) Uani d . 1 . .
H H23 0.4494 0.0800 0.3255 0.073 Uiso calc R 1 . .
C C24 0.5194(7) 0.0291(3) 0.3751(7) 0.069(2) Uani d . 1 . .
H H24 0.4851 0.0138 0.3186 0.083 Uiso calc R 1 . .
C C25 0.5902(7) 0.0118(3) 0.4542(8) 0.078(3) Uani d . 1 . .
H H25 0.6044 -0.0154 0.4521 0.093 Uiso calc R 1 . .
C C26 0.6407(6) 0.0348(2) 0.5372(7) 0.064(2) Uani d . 1 . .
H H26 0.6890 0.0236 0.5923 0.077 Uiso calc R 1 . .
C C27 0.6173(5) 0.0754(2) 0.5362(6) 0.0507(18) Uani d . 1 . .
C C28 0.6653(4) 0.1040(2) 0.6174(5) 0.0504(18) Uani d . 1 . .
C C29 0.7330(5) 0.0935(3) 0.7115(6) 0.067(2) Uani d . 1 . .
H H29 0.7502 0.0667 0.7262 0.081 Uiso calc R 1 . .
C C30 0.7736(6) 0.1223(3) 0.7816(6) 0.077(3) Uani d . 1 . .
H H30 0.8168 0.1152 0.8451 0.092 Uiso calc R 1 . .
C C31 0.7514(6) 0.1620(3) 0.7592(7) 0.088(3) Uani d . 1 . .
H H31 0.7808 0.1823 0.8051 0.106 Uiso calc R 1 . .
C C32 0.6834(6) 0.1705(3) 0.6656(6) 0.071(2) Uani d . 1 . .
H H32 0.6673 0.1973 0.6496 0.086 Uiso calc R 1 . .
C C33 0.0451(6) 0.0092(3) 0.7174(7) 0.074(2) Uani d . 1 . .
H H33 0.0966 0.0014 0.7744 0.088 Uiso calc R 1 . .
C C34 -0.0044(8) -0.0199(3) 0.6505(9) 0.098(3) Uani d . 1 . .
H H34 0.0131 -0.0468 0.6617 0.117 Uiso calc R 1 . .
C C35 -0.0809(8) -0.0084(4) 0.5660(10) 0.109(4) Uani d . 1 . .
H H35 -0.1161 -0.0275 0.5196 0.130 Uiso calc R 1 . .
C C36 -0.1044(6) 0.0315(4) 0.5512(7) 0.093(3) Uani d . 1 . .
H H36 -0.1558 0.0394 0.4943 0.111 Uiso calc R 1 . .
C C37 -0.0523(5) 0.0603(3) 0.6204(6) 0.066(2) Uani d . 1 . .
C C38 -0.0660(5) 0.1041(3) 0.6141(7) 0.066(2) Uani d . 1 . .
C C39 -0.1320(6) 0.1226(4) 0.5294(7) 0.085(3) Uani d . 1 . .
H H39 -0.1714 0.1075 0.4750 0.102 Uiso calc R 1 . .
C C40 -0.1371(7) 0.1639(4) 0.5288(9) 0.104(4) Uani d . 1 . .
H H40 -0.1807 0.1773 0.4739 0.124 Uiso calc R 1 . .
C C41 -0.0779(8) 0.1850(4) 0.6092(10) 0.108(4) Uani d . 1 . .
H H41 -0.0796 0.2129 0.6089 0.129 Uiso calc R 1 . .
C C42 -0.0162(7) 0.1650(3) 0.6901(8) 0.092(3) Uani d . 1 . .
H H42 0.0226 0.1798 0.7453 0.111 Uiso calc R 1 . .
C C43 -0.0492(5) 0.0478(2) 0.9175(6) 0.062(2) Uani d . 1 . .
H H43 -0.0540 0.0261 0.8738 0.075 Uiso calc R 1 . .
C C44 -0.1006(6) 0.0469(3) 0.9845(7) 0.074(2) Uani d . 1 . .
H H44 -0.1398 0.0250 0.9859 0.089 Uiso calc R 1 . .
C C45 -0.0926(6) 0.0789(3) 1.0496(7) 0.078(3) Uani d . 1 . .
H H45 -0.1261 0.0788 1.0960 0.093 Uiso calc R 1 . .
C C46 -0.0355(5) 0.1109(3) 1.0459(5) 0.065(2) Uani d . 1 . .
H H46 -0.0297 0.1328 1.0890 0.078 Uiso calc R 1 . .
C C47 0.0138(5) 0.1099(2) 0.9758(5) 0.0512(17) Uani d . 1 . .
C C48 0.0780(5) 0.1437(2) 0.9673(6) 0.0579(19) Uani d . 1 . .
C C49 0.0889(7) 0.1787(3) 1.0181(7) 0.084(3) Uani d . 1 . .
H H49 0.0532 0.1834 1.0613 0.101 Uiso calc R 1 . .
C C50 0.1514(9) 0.2073(3) 1.0076(9) 0.114(4) Uani d . 1 . .
H H50 0.1581 0.2316 1.0422 0.137 Uiso calc R 1 . .
C C51 0.2039(7) 0.1994(3) 0.9451(10) 0.101(3) Uani d . 1 . .
H H51 0.2488 0.2181 0.9385 0.121 Uiso calc R 1 . .
C C52 0.1903(6) 0.1641(3) 0.8922(7) 0.082(3) Uani d . 1 . .
H H52 0.2258 0.1590 0.8490 0.098 Uiso calc R 1 . .
Cl Cl1 0.22823(15) 0.04680(7) 0.23862(16) 0.0682(5) Uani d D 1 . .
O O5 0.2613(5) 0.05606(19) 0.3445(4) 0.096(2) Uani d D 1 D .
O O6A 0.3092(12) 0.0496(6) 0.2025(13) 0.100(5) Uiso d P 0.40 D 3
O O7A 0.1588(12) 0.0733(4) 0.1845(13) 0.120(6) Uiso d PD 0.40 D 3
O O8A 0.1950(12) 0.0066(3) 0.2317(10) 0.109(5) Uiso d PD 0.40 D 3
O O6B 0.1255(11) 0.0428(5) 0.1932(11) 0.142(5) Uiso d P 0.60 D 4
O O7B 0.2757(9) 0.0151(4) 0.2112(9) 0.115(4) Uiso d P 0.60 D 4
O O8B 0.2486(11) 0.0814(3) 0.1907(10) 0.134(5) Uiso d PD 0.60 D 4
Cl Cl2 0.29226(17) -0.04446(8) 0.76641(19) 0.0836(7) Uani d D 1 . .
O O9 0.2776(6) -0.00541(18) 0.7191(6) 0.127(3) Uani d D 1 E .
O O10A 0.3841(10) -0.0583(4) 0.7946(13) 0.090(6) Uiso d PD 0.50 E 5
O O11A 0.2761(11) -0.0369(4) 0.8619(8) 0.095(4) Uiso d PD 0.50 E 5
O O12A 0.2203(10) -0.0727(4) 0.7204(13) 0.133(6) Uiso d PD 0.50 E 5
O O10B 0.3935(11) -0.0478(7) 0.8186(18) 0.184(14) Uiso d PD 0.50 E 6
O O11B 0.2382(12) -0.0514(6) 0.8284(13) 0.136(7) Uiso d PD 0.50 E 6
O O12B 0.2707(10) -0.0706(3) 0.6787(8) 0.105(4) Uiso d PD 0.50 E 6
Cl Cl3 0.82389(18) 0.20638(8) 0.0525(2) 0.0852(7) Uani d . 1 . .
O O13 0.8650(6) 0.2134(3) -0.0225(6) 0.152(3) Uani d . 1 . .
O O14 0.7716(4) 0.24045(18) 0.0684(5) 0.0911(18) Uani d . 1 . .
O O15 0.7574(7) 0.1745(3) 0.0114(8) 0.162(4) Uani d . 1 . .
O O16 0.8896(6) 0.1952(3) 0.1423(6) 0.175(5) Uani d . 1 . .
Cl Cl4 0.2894(2) 0.20533(9) 0.6836(3) 0.1046(8) Uani d . 1 . .
O O17 0.2749(6) 0.2016(3) 0.5742(6) 0.132(3) Uani d . 1 . .
O O18 0.3487(8) 0.2389(3) 0.7171(8) 0.167(4) Uani d . 1 . .
O O19 0.3350(7) 0.1729(3) 0.7385(7) 0.152(3) Uani d . 1 . .
O O20 0.2009(8) 0.2126(4) 0.6953(9) 0.205(5) Uani d . 1 . .

loop_
_atom_site_aniso_label
_atom_site_aniso_U_11
_atom_site_aniso_U_22
_atom_site_aniso_U_33
_atom_site_aniso_U_12
_atom_site_aniso_U_13
_atom_site_aniso_U_23
Cu1 0.0420(4) 0.0591(6) 0.0490(5) 0.0088(4) 0.0121(4) 0.0163(4)
Cu2 0.0435(4) 0.0785(7) 0.0388(5) 0.0063(4) 0.0127(4) 0.0065(4)
Cu3 0.0467(5) 0.0476(5) 0.0534(5) 0.0015(4) 0.0147(4) 0.0064(4)
Cu4 0.0486(5) 0.0605(6) 0.0583(6) -0.0013(4) 0.0188(4) 0.0025(5)
O1 0.047(3) 0.054(3) 0.059(3) 0.000(2) 0.011(2) 0.025(3)
O2 0.039(2) 0.077(4) 0.044(3) 0.000(2) 0.017(2) 0.005(2)
O3 0.039(2) 0.064(3) 0.044(3) 0.009(2) 0.013(2) 0.015(2)
O4 0.054(3) 0.090(4) 0.042(3) 0.010(3) 0.022(2) 0.008(3)
N1 0.055(4) 0.081(5) 0.057(4) 0.010(3) 0.008(3) 0.027(4)
N2 0.037(3) 0.062(4) 0.038(3) 0.006(3) 0.007(2) 0.005(3)
N3 0.037(3) 0.058(4) 0.041(3) 0.008(3) 0.008(2) 0.010(3)
N4 0.060(4) 0.132(7) 0.048(4) 0.011(4) 0.016(3) 0.016(4)
N5 0.056(3) 0.044(4) 0.070(4) -0.002(3) 0.022(3) 0.005(3)
N6 0.050(3) 0.058(4) 0.065(4) 0.005(3) 0.016(3) 0.006(3)
N7 0.050(3) 0.049(4) 0.052(4) -0.006(3) 0.021(3) 0.002(3)
N8 0.049(3) 0.055(4) 0.052(4) 0.008(3) 0.009(3) -0.003(3)
N9 0.056(4) 0.061(5) 0.071(4) 0.000(3) 0.031(4) -0.002(4)
N10 0.046(3) 0.079(5) 0.060(4) 0.005(3) 0.015(3) 0.009(4)
N11 0.046(3) 0.049(4) 0.057(4) 0.000(3) 0.019(3) 0.004(3)
N12 0.050(3) 0.060(4) 0.070(4) -0.013(3) 0.017(3) 0.000(3)
C1 0.051(4) 0.087(6) 0.066(5) -0.005(4) 0.009(4) 0.025(5)
C2 0.056(5) 0.121(9) 0.113(8) 0.000(5) -0.003(5) 0.086(7)
C3 0.049(5) 0.079(6) 0.102(7) 0.007(4) -0.004(5) 0.033(5)
C4 0.054(5) 0.172(11) 0.095(7) 0.018(6) 0.018(5) 0.058(7)
C5 0.038(4) 0.078(6) 0.057(5) 0.013(4) 0.006(3) 0.010(4)
C6 0.041(3) 0.050(4) 0.037(4) 0.003(3) 0.007(3) 0.000(3)
C7 0.041(3) 0.047(4) 0.042(4) 0.006(3) 0.014(3) 0.001(3)
C8 0.038(4) 0.088(6) 0.050(4) 0.000(4) 0.010(3) 0.007(4)
C9A 0.037(7) 0.166(18) 0.049(9) 0.029(10) 0.003(6) 0.035(11)
C10A 0.047(9) 0.16(3) 0.057(10) 0.031(11) 0.017(7) 0.033(18)
C11A 0.062(8) 0.114(12) 0.036(6) 0.009(8) 0.002(6) 0.017(8)
C9B 0.07(2) 0.10(3) 0.10(3) -0.04(3) 0.01(2) -0.02(3)
C10B 0.05(2) 0.11(4) 0.07(3) 0.039(18) -0.004(19) 0.03(3)
C11B 0.043(14) 0.11(3) 0.039(14) -0.020(17) 0.003(11) 0.027(18)
C12 0.085(6) 0.114(8) 0.043(5) 0.023(5) 0.027(4) 0.021(5)
C13 0.080(5) 0.063(6) 0.075(6) -0.008(4) 0.031(5) 0.004(5)
C14 0.100(7) 0.087(7) 0.070(6) -0.004(6) 0.042(5) 0.003(5)
C15 0.124(8) 0.105(9) 0.081(7) -0.034(7) 0.054(6) 0.010(6)
C16 0.115(7) 0.067(6) 0.081(6) -0.019(5) 0.040(6) 0.013(5)
C17 0.051(4) 0.062(6) 0.055(5) -0.008(4) 0.009(4) 0.011(4)
C18 0.049(4) 0.051(5) 0.066(5) 0.000(4) 0.005(4) 0.008(4)
C19 0.081(6) 0.054(6) 0.126(9) 0.002(5) 0.030(6) 0.003(6)
C20 0.097(8) 0.064(7) 0.154(11) 0.017(6) 0.030(8) -0.007(7)
C21 0.073(6) 0.085(8) 0.121(9) 0.021(6) 0.027(6) -0.015(7)
C22 0.064(5) 0.072(6) 0.087(6) 0.014(4) 0.025(5) -0.002(5)
C23 0.063(5) 0.064(6) 0.059(5) -0.004(4) 0.025(4) 0.001(4)
C24 0.091(6) 0.056(6) 0.067(6) -0.015(5) 0.037(5) -0.012(5)
C25 0.093(6) 0.049(5) 0.108(8) 0.002(5) 0.055(6) -0.005(6)
C26 0.066(5) 0.052(5) 0.083(6) 0.016(4) 0.036(5) 0.020(5)
C27 0.041(4) 0.056(5) 0.059(5) 0.005(3) 0.021(4) 0.011(4)
C28 0.034(3) 0.067(5) 0.051(4) 0.005(3) 0.015(3) 0.007(4)
C29 0.053(4) 0.070(6) 0.072(6) 0.014(4) 0.013(4) 0.007(5)
C30 0.059(5) 0.101(8) 0.055(5) 0.016(5) -0.002(4) -0.001(5)
C31 0.071(6) 0.098(8) 0.077(6) 0.015(5) -0.001(5) -0.025(6)
C32 0.069(5) 0.069(6) 0.064(5) 0.013(4) 0.005(4) -0.013(5)
C33 0.072(5) 0.080(7) 0.073(6) -0.004(5) 0.030(5) -0.009(5)
C34 0.105(8) 0.074(7) 0.122(9) -0.024(6) 0.050(7) -0.029(7)
C35 0.096(8) 0.111(10) 0.111(9) -0.021(7) 0.024(7) -0.040(8)
C36 0.059(5) 0.142(10) 0.074(6) -0.019(6) 0.018(5) -0.025(7)
C37 0.039(4) 0.109(8) 0.057(5) -0.014(4) 0.027(4) -0.007(5)
C38 0.041(4) 0.085(7) 0.078(6) 0.009(4) 0.026(4) 0.017(5)
C39 0.050(5) 0.128(10) 0.073(6) 0.015(6) 0.014(4) 0.013(6)
C40 0.069(6) 0.118(10) 0.110(9) 0.032(7) 0.012(6) 0.043(8)
C41 0.089(7) 0.090(8) 0.136(10) 0.027(7) 0.026(7) 0.033(8)
C42 0.094(7) 0.070(7) 0.103(8) 0.027(6) 0.021(6) 0.015(6)
C43 0.057(4) 0.057(5) 0.073(5) -0.007(4) 0.022(4) 0.004(4)
C44 0.067(5) 0.064(6) 0.095(7) -0.012(4) 0.031(5) 0.018(5)
C45 0.071(5) 0.096(7) 0.074(6) 0.010(5) 0.036(5) 0.028(6)
C46 0.069(5) 0.080(6) 0.047(4) 0.011(5) 0.021(4) -0.003(4)
C47 0.051(4) 0.051(5) 0.050(4) 0.004(3) 0.015(3) 0.005(4)
C48 0.059(4) 0.050(5) 0.060(5) 0.000(4) 0.013(4) 0.000(4)
C49 0.103(7) 0.062(6) 0.081(6) -0.026(5) 0.023(5) -0.015(5)
C50 0.128(10) 0.070(7) 0.121(10) -0.029(7) 0.010(8) -0.010(7)
C51 0.083(7) 0.079(8) 0.128(10) -0.037(6) 0.017(7) 0.007(7)
C52 0.072(6) 0.074(7) 0.094(7) -0.021(5) 0.020(5) 0.014(6)
Cl1 0.0690(12) 0.0628(14) 0.0641(13) -0.0030(10) 0.0107(10) -0.0037(10)
O5 0.137(6) 0.093(5) 0.057(4) -0.005(4) 0.031(4) -0.009(3)
Cl2 0.0859(15) 0.0764(17) 0.0951(17) 0.0061(13) 0.0388(14) -0.0043(14)
O9 0.195(8) 0.074(5) 0.139(6) 0.009(5) 0.092(6) 0.020(5)
Cl3 0.0882(16) 0.0898(18) 0.0856(17) 0.0080(14) 0.0397(14) -0.0071(14)
O13 0.153(7) 0.216(10) 0.117(6) 0.012(7) 0.084(6) -0.005(6)
O14 0.091(4) 0.084(4) 0.105(5) 0.016(4) 0.041(4) -0.002(4)
O15 0.166(8) 0.099(6) 0.223(10) -0.011(6) 0.068(8) -0.044(7)
O16 0.162(7) 0.240(11) 0.080(5) 0.124(8) -0.017(5) -0.044(6)
Cl4 0.126(2) 0.0728(19) 0.124(2) 0.0064(17) 0.054(2) 0.0040(18)
O17 0.149(7) 0.147(7) 0.103(6) -0.017(6) 0.047(5) -0.014(5)
O18 0.217(10) 0.093(6) 0.187(9) -0.046(7) 0.064(8) -0.052(6)
O19 0.176(8) 0.115(7) 0.157(8) 0.075(6) 0.045(6) 0.044(6)
O20 0.200(10) 0.233(12) 0.243(12) 0.098(9) 0.153(10) 0.108(10)

loop_
_atom_type_symbol
_atom_type_description
_atom_type_scat_dispersion_real
_atom_type_scat_dispersion_imag
_atom_type_scat_source
C C 0.0033 0.0016 'International Tables Vol C Tables 4.2.6.8 and 6.1.1.4'
H H 0.0000 0.0000 'International Tables Vol C Tables 4.2.6.8 and 6.1.1.4'
N N 0.0061 0.0033 'International Tables Vol C Tables 4.2.6.8 and 6.1.1.4'
O O 0.0106 0.0060 'International Tables Vol C Tables 4.2.6.8 and 6.1.1.4'
Cl Cl 0.1484 0.1585 'International Tables Vol C Tables 4.2.6.8 and 6.1.1.4'
Cu Cu 0.3201 1.2651 'International Tables Vol C Tables 4.2.6.8 and 6.1.1.4'

loop_
_geom_angle_atom_site_label_1
_geom_angle_atom_site_label_2
_geom_angle_atom_site_label_3
_geom_angle_site_symmetry_1
_geom_angle_site_symmetry_3
_geom_angle
_geom_angle_publ_flag
O1 Cu1 O3 . . 92.45(18) .
O1 Cu1 N1 . . 85.9(2) .
O1 Cu1 N2 . . 175.4(2) y
O3 Cu1 N1 . . 174.3(3) y
O3 Cu1 N2 . . 85.02(19) y
N1 Cu1 N2 . . 96.2(2) y
O2 Cu2 O4 . . 92.13(18) .
O2 Cu2 N3 . . 85.23(19) .
O2 Cu2 N4 . . 173.3(3) y
O4 Cu2 N3 . . 173.6(2) y
O4 Cu2 N4 . . 85.3(2) y
N3 Cu2 N4 . . 96.6(2) y
O1 Cu3 N5 . . 103.7(2) .
O1 Cu3 N6 . . 92.1(2) .
O1 Cu3 N7 . . 93.0(2) .
O1 Cu3 N8 . . 152.4(2) y
N5 Cu3 N6 . . 77.8(2) y
N5 Cu3 N7 . . 101.9(2) .
N5 Cu3 N8 . . 103.9(2) .
N6 Cu3 N7 . . 174.7(2) y
N6 Cu3 N8 . . 94.3(2) .
N7 Cu3 N8 . . 80.6(2) y
O4 Cu4 N9 . . 94.1(2) .
O4 Cu4 N10 . . 148.3(2) y
O4 Cu4 N11 . . 107.17(19) .
O4 Cu4 N12 . . 93.9(2) .
N9 Cu4 N10 . . 80.8(3) y
N9 Cu4 N11 . . 98.0(2) .
N9 Cu4 N12 . . 171.6(2) y
N10 Cu4 N11 . . 104.5(2) .
N10 Cu4 N12 . . 93.4(3) .
N11 Cu4 N12 . . 77.5(2) y
Cu1 O1 Cu3 . . 123.1(2) .
Cu1 O1 C1 . . 112.6(4) .
Cu3 O1 C1 . . 120.8(4) .
Cu2 O4 Cu4 . . 120.5(2) .
Cu2 O4 C12 . . 113.5(4) .
Cu4 O4 C12 . . 120.9(4) .
C6 O2 Cu2 . . 109.8(4) ?
C7 O3 Cu1 . . 110.5(4) ?
C2 N1 C3 . . 122.8(7) ?
C2 N1 Cu1 . . 105.6(5) ?
C3 N1 Cu1 . . 118.0(5) ?
C2 N1 H1 . . 102.4 ?
C3 N1 H1 . . 102.4 ?
Cu1 N1 H1 . . 102.4 ?
C6 N2 C5 . . 118.3(5) ?
C6 N2 Cu1 . . 112.9(4) ?
C5 N2 Cu1 . . 127.9(4) ?
C7 N3 C8 . . 118.1(5) ?
C7 N3 Cu2 . . 113.1(4) ?
C8 N3 Cu2 . . 128.6(4) ?
C11A N4 C10A . . 119.6(13) ?
C11B N4 C10B . . 124(2) ?
C11A N4 Cu2 . . 106.9(6) ?
C11B N4 Cu2 . . 109.2(9) ?
C10A N4 Cu2 . . 116.3(12) ?
C10B N4 Cu2 . . 120(3) ?
C11A N4 H4C . . 104.1 ?
C10A N4 H4C . . 104.1 ?
Cu2 N4 H4C . . 104.1 ?
C11B N4 H4D . . 101.2 ?
C10B N4 H4D . . 96.4 ?
Cu2 N4 H4D . . 100.0 ?
C13 N5 C17 . . 118.3(7) ?
C13 N5 Cu3 . . 129.0(5) ?
C17 N5 Cu3 . . 111.9(5) ?
C22 N6 C18 . . 119.6(7) ?
C22 N6 Cu3 . . 122.4(6) ?
C18 N6 Cu3 . . 117.9(5) ?
C23 N7 C27 . . 119.0(6) ?
C23 N7 Cu3 . . 125.2(5) ?
C27 N7 Cu3 . . 115.8(5) ?
C32 N8 C28 . . 118.3(6) ?
C32 N8 Cu3 . . 127.8(5) ?
C28 N8 Cu3 . . 113.7(5) ?
C33 N9 C37 . . 119.8(8) ?
C33 N9 Cu4 . . 125.0(6) ?
C37 N9 Cu4 . . 115.1(6) ?
C38 N10 C42 . . 116.8(8) ?
C38 N10 Cu4 . . 115.1(6) ?
C42 N10 Cu4 . . 128.0(6) ?
C43 N11 C47 . . 119.2(6) ?
C43 N11 Cu4 . . 129.0(5) ?
C47 N11 Cu4 . . 111.4(4) ?
C52 N12 C48 . . 118.7(7) ?
C52 N12 Cu4 . . 121.7(6) ?
C48 N12 Cu4 . . 118.7(5) ?
O1 C1 C2 . . 108.1(6) ?
O1 C1 H1A . . 110.1 ?
C2 C1 H1A . . 110.1 ?
O1 C1 H1B . . 110.1 ?
C2 C1 H1B . . 110.1 ?
H1A C1 H1B . . 108.4 ?
N1 C2 C1 . . 115.0(7) ?
N1 C2 H2A . . 108.5 ?
C1 C2 H2A . . 108.5 ?
N1 C2 H2B . . 108.5 ?
C1 C2 H2B . . 108.5 ?
H2A C2 H2B . . 107.5 ?
N1 C3 C4 . . 116.5(8) ?
N1 C3 H3A . . 108.2 ?
C4 C3 H3A . . 108.2 ?
N1 C3 H3B . . 108.2 ?
C4 C3 H3B . . 108.2 ?
H3A C3 H3B . . 107.3 ?
C3 C4 C5 . . 116.7(9) ?
C3 C4 H4A . . 108.1 ?
C5 C4 H4A . . 108.1 ?
C3 C4 H4B . . 108.1 ?
C5 C4 H4B . . 108.1 ?
H4A C4 H4B . . 107.3 ?
N2 C5 C4 . . 113.3(6) ?
N2 C5 H5A . . 108.9 ?
C4 C5 H5A . . 108.9 ?
N2 C5 H5B . . 108.9 ?
C4 C5 H5B . . 108.9 ?
H5A C5 H5B . . 107.7 ?
O2 C6 N2 . . 128.2(6) ?
O2 C6 C7 . . 117.7(5) ?
N2 C6 C7 . . 114.2(6) ?
N3 C7 O3 . . 128.6(6) ?
N3 C7 C6 . . 114.1(5) ?
O3 C7 C6 . . 117.2(5) ?
N3 C8 C9A . . 111.8(8) ?
N3 C8 C9B . . 112.6(18) ?
N3 C8 H8A . . 109.2 ?
C9A C8 H8A . . 109.2 ?
N3 C8 H8B . . 109.2 ?
C9A C8 H8B . . 109.2 ?
H8A C8 H8B . . 107.9 ?
N3 C8 H8C . . 109.1 ?
C9B C8 H8C . . 107.0 ?
N3 C8 H8D . . 109.4 ?
C9B C8 H8D . . 110.8 ?
H8C C8 H8D . . 107.9 ?
C10A C9A C8 . . 116.0(17) ?
C10A C9A H9A . . 108.3 ?
C8 C9A H9A . . 108.3 ?
C10A C9A H9B . . 108.3 ?
C8 C9A H9B . . 108.3 ?
H9A C9A H9B . . 107.4 ?
N4 C10A C9A . . 114.4(19) ?
N4 C10A H10A . . 108.7 ?
C9A C10A H10A . . 108.7 ?
N4 C10A H10B . . 108.7 ?
C9A C10A H10B . . 108.7 ?
H10A C10A H10B . . 107.6 ?
N4 C11A C12 . . 108.8(7) ?
N4 C11A H11A . . 109.9 ?
C12 C11A H11A . . 109.9 ?
N4 C11A H11B . . 109.9 ?
C12 C11A H11B . . 109.9 ?
H11A C11A H11B . . 108.3 ?
C10B C9B C8 . . 111(4) ?
C10B C9B H9C . . 109.4 ?
C8 C9B H9C . . 109.4 ?
C10B C9B H9D . . 109.4 ?
C8 C9B H9D . . 109.4 ?
H9C C9B H9D . . 108.0 ?
N4 C10B C9B . . 114(3) ?
N4 C10B H10C . . 108.8 ?
C9B C10B H10C . . 108.8 ?
N4 C10B H10D . . 108.8 ?
C9B C10B H10D . . 108.8 ?
H10C C10B H10D . . 107.7 ?
N4 C11B C12 . . 108.0(9) ?
N4 C11B H11C . . 110.1 ?
C12 C11B H11C . . 110.1 ?
N4 C11B H11D . . 110.1 ?
C12 C11B H11D . . 110.1 ?
H11C C11B H11D . . 108.4 ?
O4 C12 C11A . . 109.6(7) ?
O4 C12 C11B . . 111.8(10) ?
O4 C12 H12A . . 109.8 ?
C11A C12 H12A . . 109.8 ?
O4 C12 H12B . . 109.8 ?
C11A C12 H12B . . 109.8 ?
H12A C12 H12B . . 108.2 ?
O4 C12 H12C . . 109.4 ?
C11B C12 H12C . . 109.0 ?
O4 C12 H12D . . 108.9 ?
C11B C12 H12D . . 110.2 ?
H12C C12 H12D . . 107.6 ?
N5 C13 C14 . . 123.5(8) ?
N5 C13 H13 . . 118.2 ?
C14 C13 H13 . . 118.2 ?
C15 C14 C13 . . 116.9(9) ?
C15 C14 H14 . . 121.6 ?
C13 C14 H14 . . 121.6 ?
C14 C15 C16 . . 121.6(9) ?
C14 C15 H15 . . 119.2 ?
C16 C15 H15 . . 119.2 ?
C15 C16 C17 . . 118.5(9) ?
C15 C16 H16 . . 120.8 ?
C17 C16 H16 . . 120.8 ?
N5 C17 C16 . . 121.2(8) ?
N5 C17 C18 . . 116.0(6) ?
C16 C17 C18 . . 122.7(8) ?
N6 C18 C19 . . 119.6(8) ?
N6 C18 C17 . . 115.6(7) ?
C19 C18 C17 . . 124.7(8) ?
C20 C19 C18 . . 119.8(10) ?
C20 C19 H19 . . 120.1 ?
C18 C19 H19 . . 120.1 ?
C19 C20 C21 . . 120.6(10) ?
C19 C20 H20 . . 119.7 ?
C21 C20 H20 . . 119.7 ?
C20 C21 C22 . . 118.2(10) ?
C20 C21 H21 . . 120.9 ?
C22 C21 H21 . . 120.9 ?
N6 C22 C21 . . 122.1(9) ?
N6 C22 H22 . . 118.9 ?
C21 C22 H22 . . 118.9 ?
N7 C23 C24 . . 122.5(8) ?
N7 C23 H23 . . 118.8 ?
C24 C23 H23 . . 118.8 ?
C23 C24 C25 . . 119.7(8) ?
C23 C24 H24 . . 120.2 ?
C25 C24 H24 . . 120.2 ?
C24 C25 C26 . . 119.5(8) ?
C24 C25 H25 . . 120.2 ?
C26 C25 H25 . . 120.2 ?
C25 C26 C27 . . 118.0(8) ?
C25 C26 H26 . . 121.0 ?
C27 C26 H26 . . 121.0 ?
N7 C27 C26 . . 121.3(7) ?
N7 C27 C28 . . 114.0(6) ?
C26 C27 C28 . . 124.7(7) ?
N8 C28 C29 . . 120.0(7) ?
N8 C28 C27 . . 115.3(6) ?
C29 C28 C27 . . 124.7(7) ?
C30 C29 C28 . . 120.1(8) ?
C30 C29 H29 . . 119.9 ?
C28 C29 H29 . . 119.9 ?
C29 C30 C31 . . 120.3(8) ?
C29 C30 H30 . . 119.8 ?
C31 C30 H30 . . 119.8 ?
C30 C31 C32 . . 116.9(9) ?
C30 C31 H31 . . 121.5 ?
C32 C31 H31 . . 121.5 ?
N8 C32 C31 . . 124.2(8) ?
N8 C32 H32 . . 117.9 ?
C31 C32 H32 . . 117.9 ?
N9 C33 C34 . . 123.1(9) ?
N9 C33 H33 . . 118.4 ?
C34 C33 H33 . . 118.4 ?
C33 C34 C35 . . 118.5(11) ?
C33 C34 H34 . . 120.7 ?
C35 C34 H34 . . 120.7 ?
C36 C35 C34 . . 119.3(11) ?
C36 C35 H35 . . 120.3 ?
C34 C35 H35 . . 120.3 ?
C35 C36 C37 . . 120.7(10) ?
C35 C36 H36 . . 119.6 ?
C37 C36 H36 . . 119.6 ?
N9 C37 C36 . . 118.5(9) ?
N9 C37 C38 . . 114.0(7) ?
C36 C37 C38 . . 127.5(9) ?
N10 C38 C39 . . 123.2(9) ?
N10 C38 C37 . . 114.7(7) ?
C39 C38 C37 . . 122.1(9) ?
C40 C39 C38 . . 117.8(10) ?
C40 C39 H39 . . 121.1 ?
C38 C39 H39 . . 121.1 ?
C41 C40 C39 . . 119.6(10) ?
C41 C40 H40 . . 120.2 ?
C39 C40 H40 . . 120.2 ?
C42 C41 C40 . . 119.5(11) ?
C42 C41 H41 . . 120.3 ?
C40 C41 H41 . . 120.3 ?
N10 C42 C41 . . 123.1(11) ?
N10 C42 H42 . . 118.5 ?
C41 C42 H42 . . 118.5 ?
N11 C43 C44 . . 122.0(8) ?
N11 C43 H43 . . 119.0 ?
C44 C43 H43 . . 119.0 ?
C43 C44 C45 . . 118.7(8) ?
C43 C44 H44 . . 120.7 ?
C45 C44 H44 . . 120.7 ?
C46 C45 C44 . . 119.9(8) ?
C46 C45 H45 . . 120.0 ?
C44 C45 H45 . . 120.0 ?
C45 C46 C47 . . 118.3(8) ?
C45 C46 H46 . . 120.9 ?
C47 C46 H46 . . 120.9 ?
N11 C47 C46 . . 121.9(7) ?
N11 C47 C48 . . 116.6(6) ?
C46 C47 C48 . . 121.5(7) ?
C49 C48 N12 . . 120.8(7) ?
C49 C48 C47 . . 125.4(8) ?
N12 C48 C47 . . 113.8(7) ?
C48 C49 C50 . . 121.1(10) ?
C48 C49 H49 . . 119.4 ?
C50 C49 H49 . . 119.4 ?
C49 C50 C51 . . 118.4(11) ?
C49 C50 H50 . . 120.8 ?
C51 C50 H50 . . 120.8 ?
C50 C51 C52 . . 119.8(10) ?
C50 C51 H51 . . 120.1 ?
C52 C51 H51 . . 120.1 ?
N12 C52 C51 . . 121.1(9) ?
N12 C52 H52 . . 119.5 ?
C51 C52 H52 . . 119.5 ?
O7B Cl1 O8B . . 106.8(8) ?
O7A Cl1 O8A . . 113.4(8) ?
O7A Cl1 O5 . . 111.4(9) ?
O7B Cl1 O5 . . 114.9(6) ?
O8B Cl1 O5 . . 105.0(6) ?
O8A Cl1 O5 . . 105.4(6) ?
O7B Cl1 O6B . . 110.9(8) ?
O8B Cl1 O6B . . 102.9(9) ?
O5 Cl1 O6B . . 115.1(7) ?
O7A Cl1 O6A . . 108.3(11) ?
O8A Cl1 O6A . . 109.9(10) ?
O5 Cl1 O6A . . 108.2(7) ?
O10A Cl2 O12A . . 115.5(11) ?
O11B Cl2 O10B . . 112.8(9) ?
O10A Cl2 O9 . . 115.0(7) ?
O11B Cl2 O9 . . 114.2(9) ?
O12A Cl2 O9 . . 115.0(8) ?
O10B Cl2 O9 . . 106.0(8) ?
O10A Cl2 O11A . . 104.1(9) ?
O12A Cl2 O11A . . 102.1(10) ?
O9 Cl2 O11A . . 102.6(7) ?
O11B Cl2 O12B . . 114.9(10) ?
O10B Cl2 O12B . . 106.3(13) ?
O9 Cl2 O12B . . 101.6(5) ?
O16 Cl3 O13 . . 112.9(6) ?
O16 Cl3 O15 . . 110.3(7) ?
O13 Cl3 O15 . . 103.5(6) ?
O16 Cl3 O14 . . 109.2(4) ?
O13 Cl3 O14 . . 111.8(5) ?
O15 Cl3 O14 . . 109.0(5) ?
O19 Cl4 O20 . . 112.2(6) ?
O19 Cl4 O18 . . 108.3(7) ?
O20 Cl4 O18 . . 108.8(7) ?
O19 Cl4 O17 . . 112.8(6) ?
O20 Cl4 O17 . . 108.6(7) ?
O18 Cl4 O17 . . 105.9(6) ?

loop_
_geom_bond_atom_site_label_1
_geom_bond_atom_site_label_2
_geom_bond_site_symmetry_2
_geom_bond_distance
_geom_bond_publ_flag
Cu1 O1 . 1.915(4) y
Cu1 O3 . 1.970(4) y
Cu1 N1 . 1.977(6) y
Cu1 N2 . 1.930(5) y
Cu2 O2 . 1.960(4) y
Cu2 O4 . 1.905(4) y
Cu2 N3 . 1.936(5) y
Cu2 N4 . 1.986(6) y
Cu3 O1 . 1.935(4) y
Cu3 N5 . 2.184(6) y
Cu3 N6 . 2.012(6) y
Cu3 N7 . 1.986(6) y
Cu3 N8 . 2.025(6) y
Cu4 O4 . 1.941(5) y
Cu4 N9 . 1.972(7) y
Cu4 N10 . 2.023(6) y
Cu4 N11 . 2.206(5) y
Cu4 N12 . 2.003(6) y
C6 O2 . 1.277(7) y
C6 N2 . 1.284(8) y
C6 C7 . 1.528(8) y
C7 O3 . 1.270(7) y
C7 N3 . 1.266(8) y
O1 C1 . 1.423(8) ?
O4 C12 . 1.416(8) ?
N1 C2 . 1.377(9) ?
N1 C3 . 1.447(10) ?
N1 H1 . 0.9100 ?
N2 C5 . 1.475(8) ?
N3 C8 . 1.465(8) ?
N4 C11A . 1.442(8) ?
N4 C11B . 1.447(10) ?
N4 C10A . 1.456(9) ?
N4 C10B . 1.464(10) ?
N4 H4C . 0.9100 ?
N4 H4D . 0.9101 ?
N5 C13 . 1.331(9) ?
N5 C17 . 1.341(9) ?
N6 C22 . 1.338(9) ?
N6 C18 . 1.346(9) ?
N7 C23 . 1.317(9) ?
N7 C27 . 1.352(8) ?
N8 C32 . 1.334(9) ?
N8 C28 . 1.349(9) ?
N9 C33 . 1.318(10) ?
N9 C37 . 1.384(10) ?
N10 C38 . 1.333(10) ?
N10 C42 . 1.353(11) ?
N11 C43 . 1.328(9) ?
N11 C47 . 1.336(9) ?
N12 C52 . 1.347(10) ?
N12 C48 . 1.351(9) ?
C1 C2 . 1.481(11) ?
C1 H1A . 0.9700 ?
C1 H1B . 0.9700 ?
C2 H2A . 0.9700 ?
C2 H2B . 0.9700 ?
C3 C4 . 1.454(12) ?
C3 H3A . 0.9700 ?
C3 H3B . 0.9700 ?
C4 C5 . 1.484(11) ?
C4 H4A . 0.9700 ?
C4 H4B . 0.9700 ?
C5 H5A . 0.9700 ?
C5 H5B . 0.9700 ?
C8 C9A . 1.516(16) ?
C8 C9B . 1.60(4) ?
C8 H8A . 0.9700 ?
C8 H8B . 0.9700 ?
C8 H8C . 0.9700 ?
C8 H8D . 0.9700 ?
C9A C10A . 1.46(3) ?
C9A H9A . 0.9700 ?
C9A H9B . 0.9700 ?
C10A H10A . 0.9700 ?
C10A H10B . 0.9700 ?
C11A C12 . 1.517(9) ?
C11A H11A . 0.9700 ?
C11A H11B . 0.9700 ?
C9B C10B . 1.540(10) ?
C9B H9C . 0.9700 ?
C9B H9D . 0.9700 ?
C10B H10C . 0.9700 ?
C10B H10D . 0.9700 ?
C11B C12 . 1.527(10) ?
C11B H11C . 0.9700 ?
C11B H11D . 0.9700 ?
C12 H12A . 0.9700 ?
C12 H12B . 0.9700 ?
C12 H12C . 0.9700 ?
C12 H12D . 0.9700 ?
C13 C14 . 1.379(11) ?
C13 H13 . 0.9300 ?
C14 C15 . 1.350(12) ?
C14 H14 . 0.9300 ?
C15 C16 . 1.362(13) ?
C15 H15 . 0.9300 ?
C16 C17 . 1.381(10) ?
C16 H16 . 0.9300 ?
C17 C18 . 1.463(11) ?
C18 C19 . 1.378(11) ?
C19 C20 . 1.348(14) ?
C19 H19 . 0.9300 ?
C20 C21 . 1.359(14) ?
C20 H20 . 0.9300 ?
C21 C22 . 1.360(12) ?
C21 H21 . 0.9300 ?
C22 H22 . 0.9300 ?
C23 C24 . 1.358(10) ?
C23 H23 . 0.9300 ?
C24 C25 . 1.362(12) ?
C24 H24 . 0.9300 ?
C25 C26 . 1.377(11) ?
C25 H25 . 0.9300 ?
C26 C27 . 1.391(10) ?
C26 H26 . 0.9300 ?
C27 C28 . 1.465(10) ?
C28 C29 . 1.397(10) ?
C29 C30 . 1.355(11) ?
C29 H29 . 0.9300 ?
C30 C31 . 1.371(12) ?
C30 H30 . 0.9300 ?
C31 C32 . 1.378(11) ?
C31 H31 . 0.9300 ?
C32 H32 . 0.9300 ?
C33 C34 . 1.371(12) ?
C33 H33 . 0.9300 ?
C34 C35 . 1.379(14) ?
C34 H34 . 0.9300 ?
C35 C36 . 1.368(14) ?
C35 H35 . 0.9300 ?
C36 C37 . 1.393(12) ?
C36 H36 . 0.9300 ?
C37 C38 . 1.470(12) ?
C38 C39 . 1.393(11) ?
C39 C40 . 1.375(14) ?
C39 H39 . 0.9300 ?
C40 C41 . 1.360(14) ?
C40 H40 . 0.9300 ?
C41 C42 . 1.360(13) ?
C41 H41 . 0.9300 ?
C42 H42 . 0.9300 ?
C43 C44 . 1.377(11) ?
C43 H43 . 0.9300 ?
C44 C45 . 1.379(12) ?
C44 H44 . 0.9300 ?
C45 C46 . 1.363(11) ?
C45 H45 . 0.9300 ?
C46 C47 . 1.391(9) ?
C46 H46 . 0.9300 ?
C47 C48 . 1.493(10) ?
C48 C49 . 1.345(10) ?
C49 C50 . 1.359(13) ?
C49 H49 . 0.9300 ?
C50 C51 . 1.361(15) ?
C50 H50 . 0.9300 ?
C51 C52 . 1.366(13) ?
C51 H51 . 0.9300 ?
C52 H52 . 0.9300 ?
Cl1 O7A . 1.367(9) ?
Cl1 O7B . 1.385(13) ?
Cl1 O8B . 1.412(9) ?
Cl1 O8A . 1.415(8) ?
Cl1 O5 . 1.422(6) ?
Cl1 O6B . 1.429(15) ?
Cl1 O6A . 1.434(17) ?
Cl2 O10A . 1.348(11) ?
Cl2 O11B . 1.369(9) ?
Cl2 O12A . 1.396(9) ?
Cl2 O10B . 1.420(14) ?
Cl2 O9 . 1.440(6) ?
Cl2 O11A . 1.445(8) ?
Cl2 O12B . 1.445(8) ?
Cl3 O16 . 1.350(7) ?
Cl3 O13 . 1.385(8) ?
Cl3 O15 . 1.425(9) ?
Cl3 O14 . 1.425(6) ?
Cl4 O19 . 1.362(7) ?
Cl4 O20 . 1.377(9) ?
Cl4 O18 . 1.396(8) ?
Cl4 O17 . 1.469(8) ?

loop_
_geom_hbond_atom_site_label_D
_geom_hbond_atom_site_label_H
_geom_hbond_atom_site_label_A
_geom_hbond_site_symmetry_A
_geom_hbond_distance_DH
_geom_hbond_distance_HA
_geom_hbond_distance_DA
_geom_hbond_angle_DHA
C1 H1B O18 4_565 0.97 2.53 3.228(12) 129.3
C15 H15 O14 . 0.93 2.49 3.317(11) 147.7
C22 H22 O17 . 0.93 2.46 3.111(12) 127.0
C31 H31 O13 1_556 0.93 2.52 3.396(13) 156.5
C30 H30 Cg1 1_655 0.93 2.58 3.470(9) 159.9

loop_
_geom_torsion_atom_site_label_1
_geom_torsion_atom_site_label_2
_geom_torsion_atom_site_label_3
_geom_torsion_atom_site_label_4
_geom_torsion_site_symmetry_1
_geom_torsion_site_symmetry_2
_geom_torsion_site_symmetry_3
_geom_torsion_site_symmetry_4
_geom_torsion
_geom_torsion_publ_flag
O3 Cu1 O1 C1 . . . . -174.9(5) ?
N1 Cu1 O1 C1 . . . . -0.4(5) ?
O3 Cu1 O1 Cu3 . . . . -16.1(3) ?
N1 Cu1 O1 Cu3 . . . . 158.4(4) ?
N7 Cu3 O1 C1 . . . . -123.3(6) ?
N6 Cu3 O1 C1 . . . . 57.7(6) ?
N8 Cu3 O1 C1 . . . . 161.3(6) ?
N5 Cu3 O1 C1 . . . . -20.3(6) ?
N7 Cu3 O1 Cu1 . . . . 79.6(3) ?
N6 Cu3 O1 Cu1 . . . . -99.4(3) ?
N8 Cu3 O1 Cu1 . . . . 4.2(7) ?
N5 Cu3 O1 Cu1 . . . . -177.4(3) ?
O4 Cu2 O2 C6 . . . . 171.3(5) ?
N3 Cu2 O2 C6 . . . . -2.8(5) ?
O1 Cu1 O3 C7 . . . . 172.6(4) ?
N2 Cu1 O3 C7 . . . . -3.5(4) ?
O2 Cu2 O4 C12 . . . . -173.9(6) ?
N4 Cu2 O4 C12 . . . . -0.1(6) ?
O2 Cu2 O4 Cu4 . . . . -18.7(3) ?
N4 Cu2 O4 Cu4 . . . . 155.0(4) ?
N9 Cu4 O4 C12 . . . . -123.2(6) ?
N12 Cu4 O4 C12 . . . . 54.6(6) ?
N10 Cu4 O4 C12 . . . . 157.6(6) ?
N11 Cu4 O4 C12 . . . . -23.5(6) ?
N9 Cu4 O4 Cu2 . . . . 83.5(3) ?
N12 Cu4 O4 Cu2 . . . . -98.7(3) ?
N10 Cu4 O4 Cu2 . . . . 4.3(7) ?
N11 Cu4 O4 Cu2 . . . . -176.8(3) ?
O1 Cu1 N1 C2 . . . . -19.8(7) ?
N2 Cu1 N1 C2 . . . . 156.0(7) ?
O1 Cu1 N1 C3 . . . . -161.7(6) ?
N2 Cu1 N1 C3 . . . . 14.2(7) ?
O3 Cu1 N2 C6 . . . . 3.6(5) ?
N1 Cu1 N2 C6 . . . . -170.8(5) ?
O3 Cu1 N2 C5 . . . . 172.7(6) ?
N1 Cu1 N2 C5 . . . . -1.7(6) ?
O2 Cu2 N3 C7 . . . . 2.1(5) ?
N4 Cu2 N3 C7 . . . . -171.5(5) ?
O2 Cu2 N3 C8 . . . . 176.6(6) ?
N4 Cu2 N3 C8 . . . . 3.1(7) ?
O4 Cu2 N4 C11A . . . . -23.0(7) ?
N3 Cu2 N4 C11A . . . . 150.8(7) ?
O4 Cu2 N4 C11B . . . . 20.9(13) ?
N3 Cu2 N4 C11B . . . . -165.3(13) ?
O4 Cu2 N4 C10A . . . . -159.5(13) ?
N3 Cu2 N4 C10A . . . . 14.3(13) ?
O4 Cu2 N4 C10B . . . . 172(3) ?
N3 Cu2 N4 C10B . . . . -14(3) ?
O1 Cu3 N5 C13 . . . . -95.0(7) ?
N7 Cu3 N5 C13 . . . . 1.1(7) ?
N6 Cu3 N5 C13 . . . . 175.7(7) ?
N8 Cu3 N5 C13 . . . . 84.2(7) ?
O1 Cu3 N5 C17 . . . . 95.3(5) ?
N7 Cu3 N5 C17 . . . . -168.6(5) ?
N6 Cu3 N5 C17 . . . . 6.1(5) ?
N8 Cu3 N5 C17 . . . . -85.4(5) ?
O1 Cu3 N6 C22 . . . . 71.8(6) ?
N8 Cu3 N6 C22 . . . . -81.4(6) ?
N5 Cu3 N6 C22 . . . . 175.3(6) ?
O1 Cu3 N6 C18 . . . . -105.2(5) ?
N8 Cu3 N6 C18 . . . . 101.7(5) ?
N5 Cu3 N6 C18 . . . . -1.7(5) ?
O1 Cu3 N7 C23 . . . . 30.4(5) ?
N8 Cu3 N7 C23 . . . . -176.6(6) ?
N5 Cu3 N7 C23 . . . . -74.2(5) ?
O1 Cu3 N7 C27 . . . . -149.7(4) ?
N8 Cu3 N7 C27 . . . . 3.2(4) ?
N5 Cu3 N7 C27 . . . . 105.6(4) ?
O1 Cu3 N8 C32 . . . . -101.7(8) ?
N7 Cu3 N8 C32 . . . . 179.9(7) ?
N6 Cu3 N8 C32 . . . . 1.4(7) ?
N5 Cu3 N8 C32 . . . . 79.9(6) ?
O1 Cu3 N8 C28 . . . . 71.8(7) ?
N7 Cu3 N8 C28 . . . . -6.6(4) ?
N6 Cu3 N8 C28 . . . . 174.9(5) ?
N5 Cu3 N8 C28 . . . . -106.6(5) ?
O4 Cu4 N9 C33 . . . . 31.1(6) ?
N10 Cu4 N9 C33 . . . . 179.6(6) ?
N11 Cu4 N9 C33 . . . . -76.9(6) ?
O4 Cu4 N9 C37 . . . . -153.5(4) ?
N10 Cu4 N9 C37 . . . . -5.0(4) ?
N11 Cu4 N9 C37 . . . . 98.5(5) ?
O4 Cu4 N10 C38 . . . . 85.3(7) ?
N9 Cu4 N10 C38 . . . . 2.3(5) ?
N12 Cu4 N10 C38 . . . . -171.6(5) ?
N11 Cu4 N10 C38 . . . . -93.7(5) ?
O4 Cu4 N10 C42 . . . . -91.4(8) ?
N9 Cu4 N10 C42 . . . . -174.3(7) ?
N12 Cu4 N10 C42 . . . . 11.8(7) ?
N11 Cu4 N10 C42 . . . . 89.7(7) ?
O4 Cu4 N11 C43 . . . . -86.4(6) ?
N9 Cu4 N11 C43 . . . . 10.4(6) ?
N12 Cu4 N11 C43 . . . . -176.7(6) ?
N10 Cu4 N11 C43 . . . . 93.0(6) ?
O4 Cu4 N11 C47 . . . . 100.2(5) ?
N9 Cu4 N11 C47 . . . . -162.9(5) ?
N12 Cu4 N11 C47 . . . . 9.9(4) ?
N10 Cu4 N11 C47 . . . . -80.4(5) ?
O4 Cu4 N12 C52 . . . . 71.0(6) ?
N10 Cu4 N12 C52 . . . . -78.2(6) ?
N11 Cu4 N12 C52 . . . . 177.7(6) ?
O4 Cu4 N12 C48 . . . . -120.0(5) ?
N10 Cu4 N12 C48 . . . . 90.8(6) ?
N11 Cu4 N12 C48 . . . . -13.3(5) ?
Cu1 O1 C1 C2 . . . . 19.4(9) ?
Cu3 O1 C1 C2 . . . . -140.0(6) ?
C3 N1 C2 C1 . . . . 176.6(8) ?
Cu1 N1 C2 C1 . . . . 37.2(10) ?
O1 C1 C2 N1 . . . . -38.7(12) ?
C2 N1 C3 C4 . . . . 177.8(9) ?
Cu1 N1 C3 C4 . . . . -47.4(11) ?
N1 C3 C4 C5 . . . . 70.7(13) ?
C6 N2 C5 C4 . . . . -172.5(8) ?
Cu1 N2 C5 C4 . . . . 18.9(10) ?
C3 C4 C5 N2 . . . . -52.2(12) ?
Cu2 O2 C6 N2 . . . . -177.0(6) ?
Cu2 O2 C6 C7 . . . . 3.1(7) ?
C5 N2 C6 O2 . . . . 6.8(11) ?
Cu1 N2 C6 O2 . . . . 177.1(6) ?
C5 N2 C6 C7 . . . . -173.2(6) ?
Cu1 N2 C6 C7 . . . . -3.0(7) ?
C8 N3 C7 O3 . . . . 2.2(11) ?
Cu2 N3 C7 O3 . . . . 177.3(6) ?
C8 N3 C7 C6 . . . . -176.1(6) ?
Cu2 N3 C7 C6 . . . . -0.9(7) ?
Cu1 O3 C7 N3 . . . . -175.4(6) ?
Cu1 O3 C7 C6 . . . . 2.8(7) ?
O2 C6 C7 N3 . . . . -1.6(9) ?
N2 C6 C7 N3 . . . . 178.5(6) ?
O2 C6 C7 O3 . . . . 180.0(6) ?
N2 C6 C7 O3 . . . . 0.0(9) ?
C7 N3 C8 C9A . . . . -172.1(10) ?
Cu2 N3 C8 C9A . . . . 13.6(13) ?
C7 N3 C8 C9B . . . . 149.8(17) ?
Cu2 N3 C8 C9B . . . . -24.5(18) ?
N3 C8 C9A C10A . . . . -52(2) ?
C11A N4 C10A C9A . . . . 177.8(16) ?
Cu2 N4 C10A C9A . . . . -51(2) ?
C8 C9A C10A N4 . . . . 76(3) ?
C10A N4 C11A C12 . . . . 174.9(14) ?
Cu2 N4 C11A C12 . . . . 40.1(12) ?
N3 C8 C9B C10B . . . . 58(4) ?
C11B N4 C10B C9B . . . . -164(4) ?
Cu2 N4 C10B C9B . . . . 50(7) ?
C8 C9B C10B N4 . . . . -73(7) ?
C10B N4 C11B C12 . . . . 175(4) ?
Cu2 N4 C11B C12 . . . . -35(2) ?
Cu2 O4 C12 C11A . . . . 22.4(9) ?
Cu4 O4 C12 C11A . . . . -132.6(7) ?
Cu2 O4 C12 C11B . . . . -19.9(14) ?
Cu4 O4 C12 C11B . . . . -174.9(12) ?
N4 C11A C12 O4 . . . . -41.6(13) ?
N4 C11B C12 O4 . . . . 36(2) ?
C17 N5 C13 C14 . . . . 1.2(12) ?
Cu3 N5 C13 C14 . . . . -167.9(6) ?
N5 C13 C14 C15 . . . . 0.3(14) ?
C13 C14 C15 C16 . . . . -0.6(15) ?
C14 C15 C16 C17 . . . . -0.5(15) ?
C13 N5 C17 C16 . . . . -2.4(11) ?
Cu3 N5 C17 C16 . . . . 168.5(6) ?
C13 N5 C17 C18 . . . . 179.8(7) ?
Cu3 N5 C17 C18 . . . . -9.3(8) ?
C15 C16 C17 N5 . . . . 2.1(13) ?
C15 C16 C17 C18 . . . . 179.7(8) ?
C22 N6 C18 C19 . . . . -0.8(11) ?
Cu3 N6 C18 C19 . . . . 176.3(6) ?
C22 N6 C18 C17 . . . . -179.8(6) ?
Cu3 N6 C18 C17 . . . . -2.7(8) ?
N5 C17 C18 N6 . . . . 8.3(9) ?
C16 C17 C18 N6 . . . . -169.4(7) ?
N5 C17 C18 C19 . . . . -170.6(8) ?
C16 C17 C18 C19 . . . . 11.6(12) ?
N6 C18 C19 C20 . . . . 1.6(13) ?
C17 C18 C19 C20 . . . . -179.5(9) ?
C18 C19 C20 C21 . . . . -2.1(16) ?
C19 C20 C21 C22 . . . . 1.6(16) ?
C18 N6 C22 C21 . . . . 0.3(12) ?
Cu3 N6 C22 C21 . . . . -176.6(7) ?
C20 C21 C22 N6 . . . . -0.7(14) ?
C27 N7 C23 C24 . . . . -2.1(10) ?
Cu3 N7 C23 C24 . . . . 177.7(5) ?
N7 C23 C24 C25 . . . . 1.6(11) ?
C23 C24 C25 C26 . . . . -0.3(12) ?
C24 C25 C26 C27 . . . . -0.5(11) ?
C23 N7 C27 C26 . . . . 1.3(9) ?
Cu3 N7 C27 C26 . . . . -178.5(5) ?
C23 N7 C27 C28 . . . . -179.8(5) ?
Cu3 N7 C27 C28 . . . . 0.4(7) ?
C25 C26 C27 N7 . . . . 0.0(10) ?
C25 C26 C27 C28 . . . . -178.8(7) ?
C32 N8 C28 C29 . . . . 3.4(9) ?
Cu3 N8 C28 C29 . . . . -170.8(5) ?
C32 N8 C28 C27 . . . . -177.1(6) ?
Cu3 N8 C28 C27 . . . . 8.6(7) ?
N7 C27 C28 N8 . . . . -6.1(8) ?
C26 C27 C28 N8 . . . . 172.8(6) ?
N7 C27 C28 C29 . . . . 173.4(6) ?
C26 C27 C28 C29 . . . . -7.7(10) ?
N8 C28 C29 C30 . . . . -0.8(11) ?
C27 C28 C29 C30 . . . . 179.7(7) ?
C28 C29 C30 C31 . . . . -2.5(12) ?
C29 C30 C31 C32 . . . . 3.0(13) ?
C28 N8 C32 C31 . . . . -2.8(12) ?
Cu3 N8 C32 C31 . . . . 170.5(6) ?
C30 C31 C32 N8 . . . . -0.4(13) ?
C37 N9 C33 C34 . . . . -0.7(11) ?
Cu4 N9 C33 C34 . . . . 174.5(6) ?
N9 C33 C34 C35 . . . . -0.1(14) ?
C33 C34 C35 C36 . . . . 0.5(15) ?
C34 C35 C36 C37 . . . . -0.2(15) ?
C33 N9 C37 C36 . . . . 1.0(10) ?
Cu4 N9 C37 C36 . . . . -174.6(5) ?
C33 N9 C37 C38 . . . . -177.6(6) ?
Cu4 N9 C37 C38 . . . . 6.7(7) ?
C35 C36 C37 N9 . . . . -0.6(12) ?
C35 C36 C37 C38 . . . . 177.8(8) ?
C42 N10 C38 C39 . . . . -0.6(11) ?
Cu4 N10 C38 C39 . . . . -177.6(6) ?
C42 N10 C38 C37 . . . . 177.7(7) ?
Cu4 N10 C38 C37 . . . . 0.7(8) ?
N9 C37 C38 N10 . . . . -4.8(9) ?
C36 C37 C38 N10 . . . . 176.7(7) ?
N9 C37 C38 C39 . . . . 173.5(6) ?
C36 C37 C38 C39 . . . . -5.0(11) ?
N10 C38 C39 C40 . . . . 0.6(12) ?
C37 C38 C39 C40 . . . . -177.6(8) ?
C38 C39 C40 C41 . . . . 0.6(14) ?
C39 C40 C41 C42 . . . . -1.6(16) ?
C38 N10 C42 C41 . . . . -0.5(13) ?
Cu4 N10 C42 C41 . . . . 176.1(7) ?
C40 C41 C42 N10 . . . . 1.6(16) ?
C47 N11 C43 C44 . . . . -0.3(11) ?
Cu4 N11 C43 C44 . . . . -173.2(6) ?
N11 C43 C44 C45 . . . . -0.4(12) ?
C43 C44 C45 C46 . . . . 0.7(13) ?
C44 C45 C46 C47 . . . . -0.3(12) ?
C43 N11 C47 C46 . . . . 0.7(10) ?
Cu4 N11 C47 C46 . . . . 174.8(5) ?
C43 N11 C47 C48 . . . . -179.9(6) ?
Cu4 N11 C47 C48 . . . . -5.8(7) ?
C45 C46 C47 N11 . . . . -0.4(11) ?
C45 C46 C47 C48 . . . . -179.8(7) ?
C52 N12 C48 C49 . . . . 3.8(11) ?
Cu4 N12 C48 C49 . . . . -165.5(6) ?
C52 N12 C48 C47 . . . . -176.5(7) ?
Cu4 N12 C48 C47 . . . . 14.2(8) ?
N11 C47 C48 C49 . . . . 175.2(7) ?
C46 C47 C48 C49 . . . . -5.4(12) ?
N11 C47 C48 N12 . . . . -4.5(9) ?
C46 C47 C48 N12 . . . . 174.9(6) ?
N12 C48 C49 C50 . . . . -2.2(13) ?
C47 C48 C49 C50 . . . . 178.1(9) ?
C48 C49 C50 C51 . . . . -0.9(16) ?
C49 C50 C51 C52 . . . . 2.4(17) ?
C48 N12 C52 C51 . . . . -2.3(12) ?
Cu4 N12 C52 C51 . . . . 166.7(7) ?
C50 C51 C52 N12 . . . . -0.8(16) ?
